data_4302698
loop_
_publ_author_name
'Paul H. Tobash'
'Svilen Bobev'
'Joe D. Thompson'
'John L. Sarrao'

_publ_section_title
;
Magnesium Substitutions in Rare-Earth Metal Germanides with the
Orthorhombic Gd5Si4-type Structure. Synthesis, Crystal Chemistry, and
Magnetic Properties of RE5-xMgxGe4 (RE= Gd-Tm, Lu, and Y)
;
_journal_name_full 'Inorganic Chemistry'
_journal_page_first 6641
_journal_page_last 6651
_journal_paper_doi 10.1021/ic900616c
_journal_volume 48
_journal_year 2009
_chemical_formula_moiety 4(Ge),1.49(Mg),3.51(Tm)
_chemical_formula_sum 'Ge4 Mg1.49 Tm3.51'
_chemical_formula_weight 919.89
_chemical_name_systematic
; 
 ? 
;
_space_group_IT_number 62
_symmetry_cell_setting orthorhombic
_symmetry_space_group_name_Hall '-P 2ac 2n'
_symmetry_space_group_name_H-M 'P n m a'
_atom_sites_solution_primary direct
_atom_sites_solution_secondary difmap
_audit_creation_method SHELXL-97
_cell_angle_alpha 90.00
_cell_angle_beta 90.00
_cell_angle_gamma 90.00
_cell_formula_units_Z 4
_cell_length_a 7.0128(9)
_cell_length_b 14.2702(18)
_cell_length_c 7.5998(9)
_cell_measurement_reflns_used 985
_cell_measurement_temperature 120(2)
_cell_measurement_theta_max 28.29
_cell_measurement_theta_min 2.85
_cell_volume 760.54(16)
_computing_cell_refinement 'SAINT (Bruker, 2002)'
_computing_data_collection 'SMART (Bruker, 2002)'
_computing_data_reduction SAINT
_computing_molecular_graphics 'XP in SHELXTL'
_computing_publication_material SHELXTL
_computing_structure_refinement SHELXTL
_computing_structure_solution 'SHELXTL (Bruker, 2002)'
_diffrn_ambient_temperature 120(2)
_diffrn_measured_fraction_theta_full 1.000
_diffrn_measured_fraction_theta_max 1.000
_diffrn_measurement_device_type 'Bruker SMART APEX'
_diffrn_measurement_method \w
_diffrn_radiation_monochromator graphite
_diffrn_radiation_source 'fine-focus sealed tube'
_diffrn_radiation_type MoK\a
_diffrn_radiation_wavelength 0.71073
_diffrn_reflns_av_R_equivalents 0.0749
_diffrn_reflns_av_sigmaI/netI 0.0454
_diffrn_reflns_limit_h_max 9
_diffrn_reflns_limit_h_min -9
_diffrn_reflns_limit_k_max 19
_diffrn_reflns_limit_k_min -19
_diffrn_reflns_limit_l_max 10
_diffrn_reflns_limit_l_min -10
_diffrn_reflns_number 6677
_diffrn_reflns_theta_full 28.29
_diffrn_reflns_theta_max 28.29
_diffrn_reflns_theta_min 2.85
_exptl_absorpt_coefficient_mu 56.112
_exptl_absorpt_correction_T_max 0.1082
_exptl_absorpt_correction_T_min 0.0492
_exptl_absorpt_correction_type multi-scan
_exptl_absorpt_process_details 'SADABS (Sheldrick, 2003)'
_exptl_crystal_colour silver
_exptl_crystal_density_diffrn 8.034
_exptl_crystal_density_method 'not measured'
_exptl_crystal_description irregular
_exptl_crystal_F_000 1553
_exptl_crystal_size_max 0.06
_exptl_crystal_size_mid 0.05
_exptl_crystal_size_min 0.04
_refine_diff_density_max 2.199
_refine_diff_density_min -2.044
_refine_diff_density_rms 0.478
_refine_ls_extinction_coef 0.00030(5)
_refine_ls_extinction_expression Fc^*^=kFc[1+0.001xFc^2^\l^3^/sin(2\q)]^-1/4^
_refine_ls_extinction_method SHELXL
_refine_ls_goodness_of_fit_ref 0.969
_refine_ls_matrix_type full
_refine_ls_number_parameters 48
_refine_ls_number_reflns 985
_refine_ls_number_restraints 0
_refine_ls_restrained_S_all 0.969
_refine_ls_R_factor_all 0.0413
_refine_ls_R_factor_gt 0.0282
_refine_ls_shift/su_max 0.000
_refine_ls_shift/su_mean 0.000
_refine_ls_structure_factor_coef Fsqd
_refine_ls_weighting_details 'calc w=1/[\s^2^(Fo^2^)+(0.0218P)^2^+0.0000P] where P=(Fo^2^+2Fc^2^)/3'
_refine_ls_weighting_scheme calc
_refine_ls_wR_factor_gt 0.0526
_refine_ls_wR_factor_ref 0.0553
_reflns_number_gt 782
_reflns_number_total 985
_reflns_threshold_expression >2sigma(I)
_cod_data_source_file ic900616c_si_002_11.cif
_cod_data_source_block Tm351
_cod_depositor_comments
;
The following automatic conversions were performed:
'_symmetry_cell_setting' value 'Orthorhombic' changed to 'orthorhombic'
according to '/home/saulius/struct/CIF-dictionaries/cif_core.dic'
dictionary named 'cif_core.dic' version 2.4.1 from 2010-06-29.

Automatic conversion script
Id: cif_fix_enum 1527 2010-12-29 10:47:43Z saulius 
;
_cod_database_code 4302698

loop_
_symmetry_equiv_pos_as_xyz
'x, y, z'
'-x+1/2, -y, z+1/2'
'-x, y+1/2, -z'
'x+1/2, -y+1/2, -z+1/2'
'-x, -y, -z'
'x-1/2, y, -z-1/2'
'x, -y-1/2, z'
'-x-1/2, y-1/2, z-1/2'

loop_
_atom_site_label
_atom_site_type_symbol
_atom_site_fract_x
_atom_site_fract_y
_atom_site_fract_z
_atom_site_U_iso_or_equiv
_atom_site_adp_type
_atom_site_occupancy
_atom_site_symmetry_multiplicity
_atom_site_calc_flag
_atom_site_refinement_flags
_atom_site_disorder_assembly
_atom_site_disorder_group
Tm2 Tm 0.00696(6) 0.09386(3) 0.81769(6) 0.00444(14) Uani 1 1 d . . .
Tm1 Tm 0.16878(7) 0.12641(4) 0.32283(7) 0.00388(18) Uani 0.756(3) 1 d P . .
Mg* Mg 0.16878(7) 0.12641(4) 0.32283(7) 0.00388(18) Uani 0.244(3) 1 d P . .
Ge3 Ge 0.17078(15) 0.96342(7) 0.53407(14) 0.0052(2) Uani 1 1 d . . .
Ge1 Ge 0.9740(2) 0.2500 0.0933(2) 0.0059(3) Uani 1 2 d S . .
Ge2 Ge 0.2121(2) 0.2500 0.63937(19) 0.0045(3) Uani 1 2 d S . .
Mg Mg 0.3381(6) 0.2500 -0.0136(6) 0.0050(9) Uani 1 2 d S . .

loop_
_atom_site_aniso_label
_atom_site_aniso_U_11
_atom_site_aniso_U_22
_atom_site_aniso_U_33
_atom_site_aniso_U_23
_atom_site_aniso_U_13
_atom_site_aniso_U_12
Tm2 0.0054(2) 0.0050(2) 0.0029(2) 0.00001(18) 0.00002(18) 0.00036(16)
Tm1 0.0050(3) 0.0048(3) 0.0018(3) -0.0002(2) 0.0001(2) -0.0003(2)
Mg* 0.0050(3) 0.0048(3) 0.0018(3) -0.0002(2) 0.0001(2) -0.0003(2)
Ge3 0.0062(5) 0.0067(5) 0.0027(5) 0.0004(4) 0.0012(4) 0.0003(4)
Ge1 0.0061(7) 0.0064(7) 0.0053(8) 0.000 -0.0014(6) 0.000
Ge2 0.0056(7) 0.0049(7) 0.0029(7) 0.000 0.0012(6) 0.000
Mg 0.004(2) 0.004(2) 0.006(2) 0.000 0.0016(19) 0.000

loop_
_atom_type_symbol
_atom_type_description
_atom_type_scat_dispersion_real
_atom_type_scat_dispersion_imag
_atom_type_scat_source
Mg Mg 0.0486 0.0363 'International Tables Vol C Tables 4.2.6.8 and 6.1.1.4'
Ge Ge 0.1547 1.8001 'International Tables Vol C Tables 4.2.6.8 and 6.1.1.4'
Tm Tm -0.3139 5.2483 'International Tables Vol C Tables 4.2.6.8 and 6.1.1.4'

loop_
_geom_angle_atom_site_label_1
_geom_angle_atom_site_label_2
_geom_angle_atom_site_label_3
_geom_angle
_geom_angle_site_symmetry_1
_geom_angle_site_symmetry_3
_geom_angle_publ_flag
Ge3 Tm2 Ge2 95.29(4) 2_565 . ?
Ge3 Tm2 Ge2 132.01(4) 2_565 6_557 ?
Ge2 Tm2 Ge2 80.21(2) . 6_557 ?
Ge3 Tm2 Ge3 137.25(4) 2_565 5_566 ?
Ge2 Tm2 Ge3 89.94(4) . 5_566 ?
Ge2 Tm2 Ge3 90.71(3) 6_557 5_566 ?
Ge3 Tm2 Ge1 82.92(3) 2_565 1_456 ?
Ge2 Tm2 Ge1 78.68(3) . 1_456 ?
Ge2 Tm2 Ge1 49.21(4) 6_557 1_456 ?
Ge3 Tm2 Ge1 139.45(3) 5_566 1_456 ?
Ge3 Tm2 Ge3 86.324(17) 2_565 1_545 ?
Ge2 Tm2 Ge3 87.33(3) . 1_545 ?
Ge2 Tm2 Ge3 140.32(4) 6_557 1_545 ?
Ge3 Tm2 Ge3 51.50(4) 5_566 1_545 ?
Ge1 Tm2 Ge3 161.43(4) 1_456 1_545 ?
Ge3 Tm2 Ge3 102.07(3) 2_565 6_547 ?
Ge2 Tm2 Ge3 161.58(3) . 6_547 ?
Ge2 Tm2 Ge3 83.58(3) 6_557 6_547 ?
Ge3 Tm2 Ge3 81.518(17) 5_566 6_547 ?
Ge1 Tm2 Ge3 97.25(3) 1_456 6_547 ?
Ge3 Tm2 Ge3 99.77(4) 1_545 6_547 ?
Ge3 Tm2 Mg 146.38(7) 2_565 6_556 ?
Ge2 Tm2 Mg 51.14(7) . 6_556 ?
Ge2 Tm2 Mg 50.46(8) 6_557 6_556 ?
Ge3 Tm2 Mg 56.16(6) 5_566 6_556 ?
Ge1 Tm2 Mg 87.83(6) 1_456 6_556 ?
Ge3 Tm2 Mg 92.87(7) 1_545 6_556 ?
Ge3 Tm2 Mg 111.15(7) 6_547 6_556 ?
Ge3 Tm2 Mg 56.72(6) 2_565 1_556 ?
Ge2 Tm2 Mg 50.46(8) . 1_556 ?
Ge2 Tm2 Mg 86.86(6) 6_557 1_556 ?
Ge3 Tm2 Mg 140.17(8) 5_566 1_556 ?
Ge1 Tm2 Mg 47.98(7) 1_456 1_556 ?
Ge3 Tm2 Mg 113.50(7) 1_545 1_556 ?
Ge3 Tm2 Mg 137.38(8) 6_547 1_556 ?
Mg Tm2 Mg 93.61(8) 6_556 1_556 ?
Ge3 Tm2 Mg* 101.03(3) 2_565 5_556 ?
Ge2 Tm2 Mg* 134.02(3) . 5_556 ?
Ge2 Tm2 Mg* 116.34(3) 6_557 5_556 ?
Ge3 Tm2 Mg* 50.04(2) 5_566 5_556 ?
Ge1 Tm2 Mg* 145.55(3) 1_456 5_556 ?
Ge3 Tm2 Mg* 51.72(2) 1_545 5_556 ?
Ge3 Tm2 Mg* 48.33(2) 6_547 5_556 ?
Mg Tm2 Mg* 104.71(5) 6_556 5_556 ?
Mg Tm2 Mg* 156.32(5) 1_556 5_556 ?
Ge3 Tm2 Tm1 101.03(3) 2_565 5_556 ?
Ge2 Tm2 Tm1 134.02(3) . 5_556 ?
Ge2 Tm2 Tm1 116.34(3) 6_557 5_556 ?
Ge3 Tm2 Tm1 50.04(2) 5_566 5_556 ?
Ge1 Tm2 Tm1 145.55(3) 1_456 5_556 ?
Ge3 Tm2 Tm1 51.72(2) 1_545 5_556 ?
Ge3 Tm2 Tm1 48.33(2) 6_547 5_556 ?
Mg Tm2 Tm1 104.71(5) 6_556 5_556 ?
Mg Tm2 Tm1 156.32(5) 1_556 5_556 ?
Mg* Tm2 Tm1 0.00(2) 5_556 5_556 ?
Ge3 Tm2 Mg* 96.74(3) 2_565 6_557 ?
Ge2 Tm2 Mg* 124.02(3) . 6_557 ?
Ge2 Tm2 Mg* 52.22(3) 6_557 6_557 ?
Ge3 Tm2 Mg* 115.05(3) 5_566 6_557 ?
Ge1 Tm2 Mg* 49.22(3) 1_456 6_557 ?
Ge3 Tm2 Mg* 147.80(3) 1_545 6_557 ?
Ge3 Tm2 Mg* 48.17(2) 6_547 6_557 ?
Mg Tm2 Mg* 101.41(8) 6_556 6_557 ?
Mg Tm2 Mg* 94.41(8) 1_556 6_557 ?
Mg* Tm2 Mg* 96.468(14) 5_556 6_557 ?
Tm1 Tm2 Mg* 96.468(14) 5_556 6_557 ?
Ge3 Tm1 Ge3 93.84(2) 2_564 1_545 ?
Ge3 Tm1 Ge1 89.78(4) 2_564 1_455 ?
Ge3 Tm1 Ge1 149.87(4) 1_545 1_455 ?
Ge3 Tm1 Ge1 99.10(4) 2_564 6_556 ?
Ge3 Tm1 Ge1 112.28(4) 1_545 6_556 ?
Ge1 Tm1 Ge1 96.59(3) 1_455 6_556 ?
Ge3 Tm1 Ge3 114.99(4) 2_564 5_566 ?
Ge3 Tm1 Ge3 55.26(4) 1_545 5_566 ?
Ge1 Tm1 Ge3 96.29(4) 1_455 5_566 ?
Ge1 Tm1 Ge3 143.47(4) 6_556 5_566 ?
Ge3 Tm1 Ge2 149.75(4) 2_564 . ?
Ge3 Tm1 Ge2 91.60(3) 1_545 . ?
Ge1 Tm1 Ge2 100.17(3) 1_455 . ?
Ge1 Tm1 Ge2 51.66(4) 6_556 . ?
Ge3 Tm1 Ge2 92.41(4) 5_566 . ?
Ge3 Tm1 Mg 152.90(9) 2_564 6_556 ?
Ge3 Tm1 Mg 101.33(6) 1_545 6_556 ?
Ge1 Tm1 Mg 65.99(8) 1_455 6_556 ?
Ge1 Tm1 Mg 95.75(7) 6_556 6_556 ?
Ge3 Tm1 Mg 59.34(5) 5_566 6_556 ?
Ge2 Tm1 Mg 52.83(8) . 6_556 ?
Ge3 Tm1 Mg 59.53(5) 2_564 . ?
Ge3 Tm1 Mg 150.63(6) 1_545 . ?
Ge1 Tm1 Mg 50.83(8) 1_455 . ?
Ge1 Tm1 Mg 64.84(8) 6_556 . ?
Ge3 Tm1 Mg 144.28(8) 5_566 . ?
Ge2 Tm1 Mg 105.60(6) . . ?
Mg Tm1 Mg 108.04(8) 6_556 . ?
Ge3 Tm1 Tm1 117.47(2) 2_564 7_565 ?
Ge3 Tm1 Tm1 145.38(2) 1_545 7_565 ?
Ge1 Tm1 Tm1 51.48(2) 1_455 7_565 ?
Ge1 Tm1 Tm1 51.70(2) 6_556 7_565 ?
Ge3 Tm1 Tm1 116.09(2) 5_566 7_565 ?
Ge2 Tm1 Tm1 53.97(2) . 7_565 ?
Mg Tm1 Tm1 57.18(5) 6_556 7_565 ?
Mg Tm1 Tm1 57.97(4) . 7_565 ?
Ge3 Tm1 Mg* 117.47(2) 2_564 7_565 ?
Ge3 Tm1 Mg* 145.38(2) 1_545 7_565 ?
Ge1 Tm1 Mg* 51.48(2) 1_455 7_565 ?
Ge1 Tm1 Mg* 51.70(2) 6_556 7_565 ?
Ge3 Tm1 Mg* 116.09(2) 5_566 7_565 ?
Ge2 Tm1 Mg* 53.97(2) . 7_565 ?
Mg Tm1 Mg* 57.18(5) 6_556 7_565 ?
Mg Tm1 Mg* 57.97(4) . 7_565 ?
Tm1 Tm1 Mg* 0.00(2) 7_565 7_565 ?
Ge3 Tm1 Tm2 59.56(2) 2_564 5_556 ?
Ge3 Tm1 Tm2 56.12(2) 1_545 5_556 ?
Ge1 Tm1 Tm2 101.49(3) 1_455 5_556 ?
Ge1 Tm1 Tm2 151.58(3) 6_556 5_556 ?
Ge3 Tm1 Tm2 55.79(2) 5_566 5_556 ?
Ge2 Tm1 Tm2 143.07(3) . 5_556 ?
Mg Tm1 Tm2 111.56(6) 6_556 5_556 ?
Mg Tm1 Tm2 111.29(6) . 5_556 ?
Tm1 Tm1 Tm2 152.579(11) 7_565 5_556 ?
Mg* Tm1 Tm2 152.579(11) 7_565 5_556 ?
Ge3 Tm1 Tm2 105.63(3) 2_564 6_657 ?
Ge3 Tm1 Tm2 57.76(2) 1_545 6_657 ?
Ge1 Tm1 Tm2 148.68(3) 1_455 6_657 ?
Ge1 Tm1 Tm2 54.70(3) 6_556 6_657 ?
Ge3 Tm1 Tm2 101.29(3) 5_566 6_657 ?
Ge2 Tm1 Tm2 53.71(2) . 6_657 ?
Mg Tm1 Tm2 101.45(8) 6_556 6_657 ?
Mg Tm1 Tm2 114.28(8) . 6_657 ?
Tm1 Tm1 Tm2 97.317(11) 7_565 6_657 ?
Mg* Tm1 Tm2 97.317(11) 7_565 6_657 ?
Tm2 Tm1 Tm2 109.824(16) 5_556 6_657 ?
Ge3 Ge3 Mg* 134.29(6) 5_576 2_565 ?
Ge3 Ge3 Tm1 134.29(6) 5_576 2_565 ?
Mg* Ge3 Tm1 0.00(3) 2_565 2_565 ?
Ge3 Ge3 Mg* 64.06(4) 5_576 1_565 ?
Mg* Ge3 Mg* 146.11(4) 2_565 1_565 ?
Tm1 Ge3 Mg* 146.11(4) 2_565 1_565 ?
Ge3 Ge3 Tm1 64.06(4) 5_576 1_565 ?
Mg* Ge3 Tm1 146.11(4) 2_565 1_565 ?
Tm1 Ge3 Tm1 146.11(4) 2_565 1_565 ?
Mg* Ge3 Tm1 0.00(3) 1_565 1_565 ?
Ge3 Ge3 Tm2 134.28(6) 5_576 2_564 ?
Mg* Ge3 Tm2 90.13(3) 2_565 2_564 ?
Tm1 Ge3 Tm2 90.13(3) 2_565 2_564 ?
Mg* Ge3 Tm2 85.07(3) 1_565 2_564 ?
Tm1 Ge3 Tm2 85.07(3) 1_565 2_564 ?
Ge3 Ge3 Mg* 60.68(4) 5_576 5_566 ?
Mg* Ge3 Mg* 80.40(3) 2_565 5_566 ?
Tm1 Ge3 Mg* 80.40(3) 2_565 5_566 ?
Mg* Ge3 Mg* 124.74(4) 1_565 5_566 ?
Tm1 Ge3 Mg* 124.74(4) 1_565 5_566 ?
Tm2 Ge3 Mg* 136.16(4) 2_564 5_566 ?
Ge3 Ge3 Tm1 60.68(4) 5_576 5_566 ?
Mg* Ge3 Tm1 80.40(3) 2_565 5_566 ?
Tm1 Ge3 Tm1 80.40(3) 2_565 5_566 ?
Mg* Ge3 Tm1 124.74(4) 1_565 5_566 ?
Tm1 Ge3 Tm1 124.74(4) 1_565 5_566 ?
Tm2 Ge3 Tm1 136.16(4) 2_564 5_566 ?
Mg* Ge3 Tm1 0.00(2) 5_566 5_566 ?
Ge3 Ge3 Tm2 64.45(4) 5_576 5_566 ?
Mg* Ge3 Tm2 136.99(4) 2_565 5_566 ?
Tm1 Ge3 Tm2 136.99(4) 2_565 5_566 ?
Mg* Ge3 Tm2 73.84(3) 1_565 5_566 ?
Tm1 Ge3 Tm2 73.84(3) 1_565 5_566 ?
Tm2 Ge3 Tm2 75.40(3) 2_564 5_566 ?
Mg* Ge3 Tm2 82.86(3) 5_566 5_566 ?
Tm1 Ge3 Tm2 82.86(3) 5_566 5_566 ?
Ge3 Ge3 Mg 110.35(10) 5_576 2_565 ?
Mg* Ge3 Mg 69.13(9) 2_565 2_565 ?
Tm1 Ge3 Mg 69.13(9) 2_565 2_565 ?
Mg* Ge3 Mg 138.57(10) 1_565 2_565 ?
Tm1 Ge3 Mg 138.57(10) 1_565 2_565 ?
Tm2 Ge3 Mg 70.75(9) 2_564 2_565 ?
Mg* Ge3 Mg 65.85(9) 5_566 2_565 ?
Tm1 Ge3 Mg 65.85(9) 5_566 2_565 ?
Tm2 Ge3 Mg 67.87(9) 5_566 2_565 ?
Ge3 Ge3 Tm2 64.06(4) 5_576 1_565 ?
Mg* Ge3 Tm2 82.92(3) 2_565 1_565 ?
Tm1 Ge3 Tm2 82.92(3) 2_565 1_565 ?
Mg* Ge3 Tm2 84.15(3) 1_565 1_565 ?
Tm1 Ge3 Tm2 84.15(3) 1_565 1_565 ?
Tm2 Ge3 Tm2 148.97(4) 2_564 1_565 ?
Mg* Ge3 Tm2 72.49(3) 5_566 1_565 ?
Tm1 Ge3 Tm2 72.49(3) 5_566 1_565 ?
Tm2 Ge3 Tm2 128.50(4) 5_566 1_565 ?
Mg Ge3 Tm2 132.62(9) 2_565 1_565 ?
Ge3 Ge3 Tm2 120.11(6) 5_576 6_667 ?
Mg* Ge3 Tm2 72.11(3) 2_565 6_667 ?
Tm1 Ge3 Tm2 72.11(3) 2_565 6_667 ?
Mg* Ge3 Tm2 74.07(3) 1_565 6_667 ?
Tm1 Ge3 Tm2 74.07(3) 1_565 6_667 ?
Tm2 Ge3 Tm2 77.93(3) 2_564 6_667 ?
Mg* Ge3 Tm2 136.43(4) 5_566 6_667 ?
Tm1 Ge3 Tm2 136.43(4) 5_566 6_667 ?
Tm2 Ge3 Tm2 139.55(4) 5_566 6_667 ?
Mg Ge3 Tm2 129.24(9) 2_565 6_667 ?
Tm2 Ge3 Tm2 71.14(2) 1_565 6_667 ?
Ge2 Ge1 Mg 118.42(12) 6_656 1_655 ?
Ge2 Ge1 Mg* 140.78(2) 6_656 1_655 ?
Mg Ge1 Mg* 74.17(8) 1_655 1_655 ?
Ge2 Ge1 Tm1 140.78(2) 6_656 1_655 ?
Mg Ge1 Tm1 74.17(8) 1_655 1_655 ?
Mg* Ge1 Tm1 0.00(2) 1_655 1_655 ?
Ge2 Ge1 Mg* 140.78(2) 6_656 7_665 ?
Mg Ge1 Mg* 74.17(8) 1_655 7_665 ?
Mg* Ge1 Mg* 77.05(4) 1_655 7_665 ?
Tm1 Ge1 Mg* 77.05(4) 1_655 7_665 ?
Ge2 Ge1 Tm1 140.78(2) 6_656 7_665 ?
Mg Ge1 Tm1 74.17(8) 1_655 7_665 ?
Mg* Ge1 Tm1 77.05(4) 1_655 7_665 ?
Tm1 Ge1 Tm1 77.05(4) 1_655 7_665 ?
Mg* Ge1 Tm1 0.00(3) 7_665 7_665 ?
Ge2 Ge1 Mg* 67.26(4) 6_656 6_656 ?
Mg Ge1 Mg* 141.69(2) 1_655 6_656 ?
Mg* Ge1 Mg* 80.73(3) 1_655 6_656 ?
Tm1 Ge1 Mg* 80.73(3) 1_655 6_656 ?
Mg* Ge1 Mg* 127.66(6) 7_665 6_656 ?
Tm1 Ge1 Mg* 127.66(6) 7_665 6_656 ?
Ge2 Ge1 Tm1 67.26(4) 6_656 6_656 ?
Mg Ge1 Tm1 141.69(2) 1_655 6_656 ?
Mg* Ge1 Tm1 80.73(3) 1_655 6_656 ?
Tm1 Ge1 Tm1 80.73(3) 1_655 6_656 ?
Mg* Ge1 Tm1 127.66(6) 7_665 6_656 ?
Tm1 Ge1 Tm1 127.66(6) 7_665 6_656 ?
Mg* Ge1 Tm1 0.00(3) 6_656 6_656 ?
Ge2 Ge1 Mg* 67.26(4) 6_656 4 ?
Mg Ge1 Mg* 141.68(2) 1_655 4 ?
Mg* Ge1 Mg* 127.66(6) 1_655 4 ?
Tm1 Ge1 Mg* 127.66(6) 1_655 4 ?
Mg* Ge1 Mg* 80.73(3) 7_665 4 ?
Tm1 Ge1 Mg* 80.73(3) 7_665 4 ?
Mg* Ge1 Mg* 76.60(4) 6_656 4 ?
Tm1 Ge1 Mg* 76.60(4) 6_656 4 ?
Ge2 Ge1 Tm1 67.26(4) 6_656 4 ?
Mg Ge1 Tm1 141.68(2) 1_655 4 ?
Mg* Ge1 Tm1 127.66(6) 1_655 4 ?
Tm1 Ge1 Tm1 127.66(6) 1_655 4 ?
Mg* Ge1 Tm1 80.73(3) 7_665 4 ?
Tm1 Ge1 Tm1 80.73(3) 7_665 4 ?
Mg* Ge1 Tm1 76.60(4) 6_656 4 ?
Tm1 Ge1 Tm1 76.60(4) 6_656 4 ?
Mg* Ge1 Tm1 0.000(14) 4 4 ?
Ge2 Ge1 Tm2 65.20(4) 6_656 7_664 ?
Mg Ge1 Tm2 73.79(7) 1_655 7_664 ?
Mg* Ge1 Tm2 146.80(5) 1_655 7_664 ?
Tm1 Ge1 Tm2 146.80(5) 1_655 7_664 ?
Mg* Ge1 Tm2 86.09(2) 7_665 7_664 ?
Tm1 Ge1 Tm2 86.09(2) 7_665 7_664 ?
Mg* Ge1 Tm2 131.29(5) 6_656 7_664 ?
Tm1 Ge1 Tm2 131.29(5) 6_656 7_664 ?
Mg* Ge1 Tm2 76.07(2) 4 7_664 ?
Tm1 Ge1 Tm2 76.07(2) 4 7_664 ?
Ge2 Ge1 Tm2 65.20(4) 6_656 1_654 ?
Mg Ge1 Tm2 73.79(7) 1_655 1_654 ?
Mg* Ge1 Tm2 86.09(2) 1_655 1_654 ?
Tm1 Ge1 Tm2 86.09(2) 1_655 1_654 ?
Mg* Ge1 Tm2 146.80(5) 7_665 1_654 ?
Tm1 Ge1 Tm2 146.80(5) 7_665 1_654 ?
Mg* Ge1 Tm2 76.08(2) 6_656 1_654 ?
Tm1 Ge1 Tm2 76.08(2) 6_656 1_654 ?
Mg* Ge1 Tm2 131.29(5) 4 1_654 ?
Tm1 Ge1 Tm2 131.29(5) 4 1_654 ?
Tm2 Ge1 Tm2 93.18(5) 7_664 1_654 ?
Ge1 Ge2 Mg 115.38(11) 6_556 1_556 ?
Ge1 Ge2 Mg 116.07(11) 6_556 6_556 ?
Mg Ge2 Mg 128.56(15) 1_556 6_556 ?
Ge1 Ge2 Tm2 131.57(2) 6_556 7_565 ?
Mg Ge2 Tm2 73.86(7) 1_556 7_565 ?
Mg Ge2 Tm2 72.66(7) 6_556 7_565 ?
Ge1 Ge2 Tm2 131.57(2) 6_556 . ?
Mg Ge2 Tm2 73.87(7) 1_556 . ?
Mg Ge2 Tm2 72.67(7) 6_556 . ?
Tm2 Ge2 Tm2 96.86(4) 7_565 . ?
Ge1 Ge2 Tm1 61.08(4) 6_556 . ?
Mg Ge2 Tm1 142.46(3) 1_556 . ?
Mg Ge2 Tm1 68.30(8) 6_556 . ?
Tm2 Ge2 Tm1 139.14(5) 7_565 . ?
Tm2 Ge2 Tm1 82.89(2) . . ?
Ge1 Ge2 Tm1 61.08(4) 6_556 7_565 ?
Mg Ge2 Tm1 142.45(3) 1_556 7_565 ?
Mg Ge2 Tm1 68.30(8) 6_556 7_565 ?
Tm2 Ge2 Tm1 82.89(2) 7_565 7_565 ?
Tm2 Ge2 Tm1 139.14(5) . 7_565 ?
Tm1 Ge2 Tm1 72.06(4) . 7_565 ?
Ge1 Ge2 Mg* 61.08(4) 6_556 7_565 ?
Mg Ge2 Mg* 142.45(3) 1_556 7_565 ?
Mg Ge2 Mg* 68.30(8) 6_556 7_565 ?
Tm2 Ge2 Mg* 82.89(2) 7_565 7_565 ?
Tm2 Ge2 Mg* 139.14(5) . 7_565 ?
Tm1 Ge2 Mg* 72.06(4) . 7_565 ?
Tm1 Ge2 Mg* 0.00(2) 7_565 7_565 ?
Ge1 Ge2 Tm2 65.59(3) 6_556 4_556 ?
Mg Ge2 Tm2 71.56(7) 1_556 4_556 ?
Mg Ge2 Tm2 132.23(3) 6_556 4_556 ?
Tm2 Ge2 Tm2 74.508(18) 7_565 4_556 ?
Tm2 Ge2 Tm2 145.42(5) . 4_556 ?
Tm1 Ge2 Tm2 125.64(5) . 4_556 ?
Tm1 Ge2 Tm2 74.06(2) 7_565 4_556 ?
Mg* Ge2 Tm2 74.06(2) 7_565 4_556 ?
Ge1 Ge2 Tm2 65.59(3) 6_556 6_657 ?
Mg Ge2 Tm2 71.56(7) 1_556 6_657 ?
Mg Ge2 Tm2 132.23(3) 6_556 6_657 ?
Tm2 Ge2 Tm2 145.42(5) 7_565 6_657 ?
Tm2 Ge2 Tm2 74.507(18) . 6_657 ?
Tm1 Ge2 Tm2 74.06(2) . 6_657 ?
Tm1 Ge2 Tm2 125.65(5) 7_565 6_657 ?
Mg* Ge2 Tm2 125.65(5) 7_565 6_657 ?
Tm2 Ge2 Tm2 93.56(4) 4_556 6_657 ?
Ge1 Mg Ge2 89.13(14) 1_455 1_554 ?
Ge1 Mg Ge2 177.6(2) 1_455 6_656 ?
Ge2 Mg Ge2 88.52(13) 1_554 6_656 ?
Ge1 Mg Ge3 86.83(9) 1_455 2_564 ?
Ge2 Mg Ge3 96.06(9) 1_554 2_564 ?
Ge2 Mg Ge3 93.42(9) 6_656 2_564 ?
Ge1 Mg Ge3 86.83(9) 1_455 8_655 ?
Ge2 Mg Ge3 96.06(9) 1_554 8_655 ?
Ge2 Mg Ge3 93.42(9) 6_656 8_655 ?
Ge3 Mg Ge3 166.22(18) 2_564 8_655 ?
Ge1 Mg Mg* 122.94(13) 1_455 6_656 ?
Ge2 Mg Mg* 130.47(12) 1_554 6_656 ?
Ge2 Mg Mg* 58.87(8) 6_656 6_656 ?
Ge3 Mg Mg* 54.82(5) 2_564 6_656 ?
Ge3 Mg Mg* 119.99(13) 8_655 6_656 ?
Ge1 Mg Tm1 122.94(13) 1_455 6_656 ?
Ge2 Mg Tm1 130.47(12) 1_554 6_656 ?
Ge2 Mg Tm1 58.87(8) 6_656 6_656 ?
Ge3 Mg Tm1 54.82(5) 2_564 6_656 ?
Ge3 Mg Tm1 119.99(13) 8_655 6_656 ?
Mg* Mg Tm1 0.00(2) 6_656 6_656 ?
Ge1 Mg Mg* 122.94(13) 1_455 4 ?
Ge2 Mg Mg* 130.47(12) 1_554 4 ?
Ge2 Mg Mg* 58.87(8) 6_656 4 ?
Ge3 Mg Mg* 119.99(13) 2_564 4 ?
Ge3 Mg Mg* 54.82(5) 8_655 4 ?
Mg* Mg Mg* 65.63(9) 6_656 4 ?
Tm1 Mg Mg* 65.63(9) 6_656 4 ?
Ge1 Mg Tm1 122.94(13) 1_455 4 ?
Ge2 Mg Tm1 130.47(12) 1_554 4 ?
Ge2 Mg Tm1 58.87(8) 6_656 4 ?
Ge3 Mg Tm1 119.99(13) 2_564 4 ?
Ge3 Mg Tm1 54.82(5) 8_655 4 ?
Mg* Mg Tm1 65.63(9) 6_656 4 ?
Tm1 Mg Tm1 65.63(9) 6_656 4 ?
Mg* Mg Tm1 0.000(16) 4 4 ?
Ge1 Mg Tm1 55.00(8) 1_455 . ?
Ge2 Mg Tm1 127.99(12) 1_554 . ?
Ge2 Mg Tm1 126.78(13) 6_656 . ?
Ge3 Mg Tm1 51.34(5) 2_564 . ?
Ge3 Mg Tm1 115.36(13) 8_655 . ?
Mg* Mg Tm1 67.94(7) 6_656 . ?
Tm1 Mg Tm1 67.94(7) 6_656 . ?
Mg* Mg Tm1 101.49(13) 4 . ?
Tm1 Mg Tm1 101.49(13) 4 . ?
Ge1 Mg Mg* 55.00(8) 1_455 7_565 ?
Ge2 Mg Mg* 127.99(12) 1_554 7_565 ?
Ge2 Mg Mg* 126.78(13) 6_656 7_565 ?
Ge3 Mg Mg* 115.36(13) 2_564 7_565 ?
Ge3 Mg Mg* 51.34(5) 8_655 7_565 ?
Mg* Mg Mg* 101.49(13) 6_656 7_565 ?
Tm1 Mg Mg* 101.49(13) 6_656 7_565 ?
Mg* Mg Mg* 67.94(7) 4 7_565 ?
Tm1 Mg Mg* 67.94(7) 4 7_565 ?
Tm1 Mg Mg* 64.05(9) . 7_565 ?

loop_
_geom_bond_atom_site_label_1
_geom_bond_atom_site_label_2
_geom_bond_distance
_geom_bond_site_symmetry_2
_geom_bond_publ_flag
Tm2 Ge3 2.9120(11) 2_565 ?
Tm2 Ge2 2.9782(10) . ?
Tm2 Ge2 3.0575(11) 6_557 ?
Tm2 Ge3 3.0608(12) 5_566 ?
Tm2 Ge1 3.0671(12) 1_456 ?
Tm2 Ge3 3.0709(11) 1_545 ?
Tm2 Ge3 3.2080(11) 6_547 ?
Tm2 Mg 3.421(4) 6_556 ?
Tm2 Mg 3.464(4) 1_556 ?
Tm2 Mg* 3.5411(7) 5_556 ?
Tm2 Tm1 3.5411(7) 5_556 ?
Tm2 Mg* 3.6474(8) 6_557 ?
Tm1 Ge3 2.7795(12) 2_564 ?
Tm1 Ge3 2.8261(12) 1_545 ?
Tm1 Ge1 2.8317(13) 1_455 ?
Tm1 Ge1 2.8456(13) 6_556 ?
Tm1 Ge3 2.9149(12) 5_566 ?
Tm1 Ge2 2.9982(13) . ?
Tm1 Mg 3.254(4) 6_556 ?
Tm1 Mg 3.326(4) . ?
Tm1 Tm1 3.5273(11) 7_565 ?
Tm1 Mg* 3.5273(11) 7_565 ?
Tm1 Tm2 3.5412(7) 5_556 ?
Tm1 Tm2 3.6474(8) 6_657 ?
Ge3 Ge3 2.664(2) 5_576 ?
Ge3 Mg* 2.7795(12) 2_565 ?
Ge3 Tm1 2.7795(12) 2_565 ?
Ge3 Mg* 2.8261(12) 1_565 ?
Ge3 Tm1 2.8261(12) 1_565 ?
Ge3 Tm2 2.9119(11) 2_564 ?
Ge3 Mg* 2.9149(12) 5_566 ?
Ge3 Tm1 2.9149(12) 5_566 ?
Ge3 Tm2 3.0608(11) 5_566 ?
Ge3 Mg 3.0677(12) 2_565 ?
Ge3 Tm2 3.0709(11) 1_565 ?
Ge3 Tm2 3.2081(11) 6_667 ?
Ge1 Ge2 2.550(2) 6_656 ?
Ge1 Mg 2.680(5) 1_655 ?
Ge1 Mg* 2.8316(13) 1_655 ?
Ge1 Tm1 2.8316(13) 1_655 ?
Ge1 Mg* 2.8317(13) 7_665 ?
Ge1 Tm1 2.8317(13) 7_665 ?
Ge1 Mg* 2.8455(13) 6_656 ?
Ge1 Tm1 2.8455(13) 6_656 ?
Ge1 Mg* 2.8456(13) 4 ?
Ge1 Tm1 2.8456(13) 4 ?
Ge1 Tm2 3.0670(12) 7_664 ?
Ge1 Tm2 3.0671(12) 1_654 ?
Ge2 Ge1 2.550(2) 6_556 ?
Ge2 Mg 2.781(5) 1_556 ?
Ge2 Mg 2.791(5) 6_556 ?
Ge2 Tm2 2.9782(10) 7_565 ?
Ge2 Tm1 2.9982(13) 7_565 ?
Ge2 Mg* 2.9982(13) 7_565 ?
Ge2 Tm2 3.0575(11) 4_556 ?
Ge2 Tm2 3.0575(11) 6_657 ?
Mg Ge1 2.680(5) 1_455 ?
Mg Ge2 2.781(5) 1_554 ?
Mg Ge2 2.791(5) 6_656 ?
Mg Ge3 3.0677(12) 2_564 ?
Mg Ge3 3.0678(12) 8_655 ?
Mg Mg* 3.254(4) 6_656 ?
Mg Tm1 3.254(4) 6_656 ?
Mg Mg* 3.254(4) 4 ?
Mg Tm1 3.254(4) 4 ?
Mg Mg* 3.326(4) 7_565 ?
